data_7705816
loop_
_publ_author_name
'Zhang, Sheng'
'Shen, Nan'
'Zhang, Jiangwei'
'Xu, Fang'
'Zhang, Jin'
'Tang, Jiamin'
'Hu, Dengwei'
'Yin, Bing'
'Chen, Sanping'

_publ_section_title
;
 Solvent responses and substituent effects upon magnetic properties of
 mononuclear Dy<sup>III</sup> compounds.
;
_journal_issue 2
_journal_name_full 'Dalton transactions (Cambridge, England : 2003)'
_journal_page_first 624
_journal_page_last 637
_journal_paper_doi 10.1039/d0dt03477k
_journal_volume 50
_journal_year 2021
_chemical_formula_moiety 'C49 H47 Dy N4 O8, C4 H8 O2'
_chemical_formula_sum 'C53 H55 Dy N4 O10'
_chemical_formula_weight 1070.51
_space_group_crystal_system monoclinic
_space_group_IT_number 14
_space_group_name_Hall '-P 2yn'
_space_group_name_H-M_alt 'P 1 21/n 1'
_atom_sites_solution_hydrogens geom
_atom_sites_solution_primary dual
_audit_creation_date 2019-12-20
_audit_creation_method
;
Olex2 1.2
(compiled 2018.05.29 svn.r3508 for OlexSys, GUI svn.r5506)
;
_audit_update_record
;
2020-03-23 deposited with the CCDC.	2020-11-25 downloaded from the CCDC.
;
_cell_angle_alpha 90
_cell_angle_beta 95.0790(10)
_cell_angle_gamma 90
_cell_formula_units_Z 4
_cell_length_a 16.7403(2)
_cell_length_b 10.2716(2)
_cell_length_c 28.7185(4)
_cell_measurement_reflns_used 11333
_cell_measurement_temperature 293(2)
_cell_measurement_theta_max 76.3990
_cell_measurement_theta_min 3.1420
_cell_volume 4918.75(13)
_computing_cell_refinement 'CrysAlisPro 1.171.40.25a (Rigaku OD, 2018)'
_computing_data_collection 'CrysAlisPro 1.171.40.25a (Rigaku OD, 2018)'
_computing_data_reduction 'CrysAlisPro 1.171.40.25a (Rigaku OD, 2018)'
_computing_molecular_graphics 'Olex2 (Dolomanov et al., 2009)'
_computing_publication_material 'Olex2 (Dolomanov et al., 2009)'
_computing_structure_refinement 'ShelXL (Sheldrick, 2015)'
_computing_structure_solution 'ShelXT (Sheldrick, 2015)'
_diffrn_ambient_temperature 293(2)
_diffrn_detector 'CCD plate'
_diffrn_detector_area_resol_mean 10.0000
_diffrn_detector_type HyPix
_diffrn_measured_fraction_theta_full 0.970
_diffrn_measured_fraction_theta_max 0.986
_diffrn_measurement_details
;
List of Runs (angles in degrees, time in seconds):

  # Type    Start    End  Width  t~exp~   \w     \q     \k     \f   Frames
#--------------------------------------------------------------------------
  1  \w    -68.00  15.00   1.00    0.20    --  -48.45  73.00-164.00   83
  2  \w   -110.00 -27.00   1.00    0.20    --  -48.45 -73.00  65.00   83
  3  \w     50.00  75.00   1.00    0.20    --   48.45  73.00-164.00   25
  4  \w    -23.00  39.00   1.00    0.20    --   48.45 -73.00  65.00   62
  5  \w   -120.00 -71.00   1.00    0.20    --  -48.45-125.00 120.00   49
  6  \w    -64.00 -19.00   1.00    1.40    --  -86.25  73.00-164.00   45
  7  \w   -109.00 -15.00   1.00    1.40    --  -86.25  77.00  30.00   94
  8  \w     34.00 127.00   1.00    1.40    --  106.49 -73.00  65.00   93
  9  \w     89.00 131.00   1.00    1.40    --  106.49  73.00-164.00   42
 10  \w     91.00 178.00   1.00    1.40    --  106.49  77.00 120.00   87
 11  \w     92.00 176.00   1.00    1.40    --  106.49  57.00-180.00   84
 12  \w     96.00 177.00   1.00    1.40    --  106.49  38.00 120.00   81
;
_diffrn_measurement_device 'four-circle diffractometer'
_diffrn_measurement_device_type 'XtaLAB Synergy, Dualflex, HyPix'
_diffrn_measurement_method '\w scans'
_diffrn_orient_matrix_type 'CrysAlisPro convention (1999,Acta A55,543-557)'
_diffrn_orient_matrix_UB_11 -0.0755773000
_diffrn_orient_matrix_UB_12 -0.0783915000
_diffrn_orient_matrix_UB_13 -0.0167488000
_diffrn_orient_matrix_UB_21 -0.0152916000
_diffrn_orient_matrix_UB_22 0.0919614000
_diffrn_orient_matrix_UB_23 -0.0422539000
_diffrn_orient_matrix_UB_31 0.0508839000
_diffrn_orient_matrix_UB_32 -0.0888032000
_diffrn_orient_matrix_UB_33 -0.0289083000
_diffrn_radiation_monochromator mirror
_diffrn_radiation_probe x-ray
_diffrn_radiation_type CuK\a
_diffrn_radiation_wavelength 1.54184
_diffrn_reflns_av_R_equivalents 0.0497
_diffrn_reflns_av_unetI/netI 0.0471
_diffrn_reflns_Laue_measured_fraction_full 0.970
_diffrn_reflns_Laue_measured_fraction_max 0.986
_diffrn_reflns_limit_h_max 20
_diffrn_reflns_limit_h_min -19
_diffrn_reflns_limit_k_max 4
_diffrn_reflns_limit_k_min -12
_diffrn_reflns_limit_l_max 33
_diffrn_reflns_limit_l_min -34
_diffrn_reflns_number 27683
_diffrn_reflns_point_group_measured_fraction_full 0.970
_diffrn_reflns_point_group_measured_fraction_max 0.986
_diffrn_reflns_theta_full 67.684
_diffrn_reflns_theta_max 67.077
_diffrn_reflns_theta_min 2.947
_diffrn_source 'micro-focus sealed X-ray tube'
_diffrn_source_type 'PhotonJet (Cu) X-ray Source'
_exptl_absorpt_coefficient_mu 8.639
_exptl_absorpt_correction_T_max 1.00000
_exptl_absorpt_correction_T_min 0.49456
_exptl_absorpt_correction_type multi-scan
_exptl_absorpt_process_details
;
CrysAlisPro 1.171.40.25a (Rigaku Oxford Diffraction, 2018)
Empirical absorption correction using spherical harmonics,
 implemented in SCALE3 ABSPACK scaling algorithm.
;
_exptl_crystal_colour 'clear light yellow'
_exptl_crystal_colour_lustre clear
_exptl_crystal_colour_modifier light
_exptl_crystal_colour_primary yellow
_exptl_crystal_density_diffrn 1.446
_exptl_crystal_description block
_exptl_crystal_F_000 2188
_exptl_crystal_size_max 0.05
_exptl_crystal_size_mid 0.04
_exptl_crystal_size_min 0.03
_refine_diff_density_max 0.443
_refine_diff_density_min -0.473
_refine_diff_density_rms 0.066
_refine_ls_extinction_method none
_refine_ls_goodness_of_fit_ref 1.060
_refine_ls_hydrogen_treatment constr
_refine_ls_matrix_type full
_refine_ls_number_parameters 617
_refine_ls_number_reflns 8651
_refine_ls_number_restraints 42
_refine_ls_restrained_S_all 1.062
_refine_ls_R_factor_all 0.0544
_refine_ls_R_factor_gt 0.0382
_refine_ls_shift/su_max 0.001
_refine_ls_shift/su_mean 0.000
_refine_ls_structure_factor_coef Fsqd
_refine_ls_weighting_details 'w=1/[\s^2^(Fo^2^)+(0.0342P)^2^+5.0134P] where P=(Fo^2^+2Fc^2^)/3'
_refine_ls_weighting_scheme calc
_refine_ls_wR_factor_gt 0.0859
_refine_ls_wR_factor_ref 0.0979
_reflns_Friedel_coverage 0.000
_reflns_number_gt 7034
_reflns_number_total 8651
_reflns_threshold_expression 'I > 2\s(I)'
_cod_data_source_file d0dt03477k2.cif
_cod_data_source_block zs-3
_cod_depositor_comments 'Adding full bibliography for 7705816--7705819.cif.'
_cod_database_code 7705816
_shelxl_version_number 2013-4
_chemical_oxdiff_formula DyCNO
_shelx_space_group_comment
;
The symmetry employed for this shelxl refinement is uniquely defined
by the following loop, which should always be used as a source of
symmetry information in preference to the above space-group names.
They are only intended as comments.
;
_shelx_estimated_absorpt_t_max 0.782
_shelx_estimated_absorpt_t_min 0.672
_reflns_odcompleteness_completeness 98.65
_reflns_odcompleteness_iscentric 1
_reflns_odcompleteness_theta 66.97
_olex2_refinement_description
;
1. Fixed Uiso
 At 1.2 times of:
  All C(H) groups, {H48A,H48B,H48C} of C48, All C(H,H) groups
 At 1.5 times of:
  {H47A,H47B,H47C} of C47, {H49A,H49B,H49C} of C49, {H6A,H6B,H6C} of C6
2. Uiso/Uaniso restraints and constraints
O8 \\sim C49: within 1.7A with sigma of 0.004 and sigma for terminal atoms of
0.008
O9 \\sim O10 \\sim C50 \\sim C51 \\sim C52 \\sim C53: within 1.7A with sigma of
0.004 and sigma for terminal atoms of 0.008
3.a Secondary CH2 refined with riding coordinates:
 C11(H11A,H11B), C12(H12A,H12B), C19(H19A,H19B), C20(H20A,H20B), C23(H23A,
 H23B), C24(H24A,H24B), C50(H50A,H50B), C51(H51A,H51B), C52(H52A,H52B),
 C53(H53A,H53B)
3.b Aromatic/amide H refined with riding coordinates:
 C1(H1), C14(H14), C17(H17), C18(H18), C21(H21), C25(H25), C26(H26), C27(H27),
 C30(H30), C31(H31), C32(H32), C33(H33), C34(H34), C35(H35), C36(H36), C37(H37),
  C39(H39), C40(H40), C41(H41), C42(H42), C43(H43), C44(H44), C46(H46)
3.c Idealised Me refined as rotating group:
 C6(H6A,H6B,H6C), C47(H47A,H47B,H47C), C48(H48A,H48B,H48C), C49(H49A,H49B,H49C)
;
_olex2_submission_special_instructions 'No special instructions were received'
_oxdiff_exptl_absorpt_empirical_details
;
Empirical correction (ABSPACK) includes:
- Absorption correction using spherical harmonics
- Frame scaling
;
_oxdiff_exptl_absorpt_empirical_full_max 1.586
_oxdiff_exptl_absorpt_empirical_full_min 0.675

loop_
_space_group_symop_operation_xyz
'x, y, z'
'-x+1/2, y+1/2, -z+1/2'
'-x, -y, -z'
'x-1/2, -y-1/2, z-1/2'

loop_
_atom_site_label
_atom_site_type_symbol
_atom_site_fract_x
_atom_site_fract_y
_atom_site_fract_z
_atom_site_U_iso_or_equiv
_atom_site_adp_type
_atom_site_occupancy
_atom_site_site_symmetry_order
_atom_site_calc_flag
_atom_site_refinement_flags_posn
_atom_site_refinement_flags_adp
_atom_site_refinement_flags_occupancy
_atom_site_disorder_assembly
_atom_site_disorder_group
Dy1 Dy 0.31962(2) 0.33688(2) 0.60509(2) 0.04104(8) Uani 1 1 d . . . . .
O1 O 0.26370(16) 0.2480(3) 0.66599(10) 0.0483(7) Uani 1 1 d . . . . .
O2 O 0.37806(16) 0.1343(3) 0.60864(9) 0.0470(6) Uani 1 1 d . . . . .
O3 O 0.31851(16) 0.4842(3) 0.54577(10) 0.0510(7) Uani 1 1 d . . . . .
O4 O 0.26578(17) 0.2169(3) 0.54105(11) 0.0552(7) Uani 1 1 d . . . . .
O5 O 0.1414(2) -0.0925(3) 0.67040(13) 0.0725(9) Uani 1 1 d . . . . .
O6 O 0.6236(2) -0.3157(4) 0.65122(14) 0.0820(11) Uani 1 1 d . . . . .
O7 O 0.1693(3) 0.4915(5) 0.42649(15) 0.1061(14) Uani 1 1 d . . . . .
O8 O 0.1313(3) 0.0272(7) 0.33966(17) 0.155(3) Uani 1 1 d . U . . .
N1 N 0.4276(2) 0.3599(3) 0.67772(11) 0.0457(8) Uani 1 1 d . . . . .
N2 N 0.3108(2) 0.5695(3) 0.64512(12) 0.0471(8) Uani 1 1 d . . . . .
N3 N 0.17865(19) 0.4250(3) 0.60103(12) 0.0489(8) Uani 1 1 d . . . . .
N4 N 0.46680(19) 0.3530(3) 0.58629(12) 0.0480(8) Uani 1 1 d . . . . .
C1 C 0.2941(2) -0.0678(4) 0.72385(14) 0.0482(10) Uani 1 1 d . . . . .
H1 H 0.2685 -0.1478 0.7251 0.058 Uiso 1 1 calc R . . . .
C2 C 0.2575(2) 0.0310(4) 0.69546(14) 0.0437(9) Uani 1 1 d . . . . .
C3 C 0.3943(2) 0.0495(4) 0.57887(14) 0.0413(9) Uani 1 1 d . . . . .
C4 C 0.2942(2) 0.1535(4) 0.69250(14) 0.0454(9) Uani 1 1 d . . . . .
C5 C 0.4555(2) -0.0482(4) 0.59528(13) 0.0414(9) Uani 1 1 d . . . . .
C6 C 0.4045(3) -0.1568(4) 0.77997(16) 0.0584(11) Uani 1 1 d . . . . .
H6A H 0.3651 -0.2213 0.7857 0.088 Uiso 1 1 calc GR . . . .
H6B H 0.4264 -0.1203 0.8091 0.088 Uiso 1 1 calc GR . . . .
H6C H 0.4468 -0.1964 0.7644 0.088 Uiso 1 1 calc GR . . . .
C7 C 0.1637(2) 0.5359(4) 0.62406(15) 0.0492(10) Uani 1 1 d . . . . .
C8 C 0.2507(3) 0.1004(4) 0.46991(15) 0.0520(10) Uani 1 1 d . . . . .
C9 C 0.2714(2) 0.5847(4) 0.53769(16) 0.0493(10) Uani 1 1 d . . . . .
C10 C 0.3682(2) 0.1740(4) 0.72072(14) 0.0485(10) Uani 1 1 d . . . . .
C11 C 0.2284(3) 0.5864(4) 0.65899(16) 0.0534(11) Uani 1 1 d . . . . .
H11A H 0.2191 0.6784 0.6640 0.064 Uiso 1 1 calc R . . . .
H11B H 0.2243 0.5422 0.6885 0.064 Uiso 1 1 calc R . . . .
C12 C 0.4027(3) 0.3076(4) 0.72267(15) 0.0541(11) Uani 1 1 d . . . . .
H12A H 0.4490 0.3080 0.7455 0.065 Uiso 1 1 calc R . . . .
H12B H 0.3633 0.3663 0.7339 0.065 Uiso 1 1 calc R . . . .
C13 C 0.2171(3) 0.5960(5) 0.49728(17) 0.0569(11) Uani 1 1 d . . . . .
C14 C 0.2815(3) 0.0200(5) 0.43714(17) 0.0699(14) Uani 1 1 d . . . . .
H14 H 0.3309 -0.0203 0.4444 0.084 Uiso 1 1 calc R . . . .
C15 C 0.3658(3) -0.0503(4) 0.74952(14) 0.0503(10) Uani 1 1 d . . . . .
C16 C 0.5235(2) 0.3132(4) 0.61829(15) 0.0478(10) Uani 1 1 d . . . . .
C17 C 0.1803(3) 0.0067(5) 0.66923(16) 0.0573(11) Uani 1 1 d . . . . .
H17 H 0.1591 0.0732 0.6499 0.069 Uiso 1 1 calc R . . . .
C18 C 0.4016(3) 0.0727(4) 0.74756(14) 0.0502(10) Uani 1 1 d . . . . .
H18 H 0.4501 0.0869 0.7652 0.060 Uiso 1 1 calc R . . . .
C19 C 0.5016(2) 0.2918(5) 0.66705(15) 0.0523(10) Uani 1 1 d . . . . .
H19A H 0.4948 0.1992 0.6720 0.063 Uiso 1 1 calc R . . . .
H19B H 0.5456 0.3211 0.6888 0.063 Uiso 1 1 calc R . . . .
C20 C 0.3305(3) 0.6774(4) 0.61271(16) 0.0596(12) Uani 1 1 d . . . . .
H20A H 0.3307 0.7593 0.6295 0.072 Uiso 1 1 calc R . . . .
H20B H 0.3841 0.6634 0.6033 0.072 Uiso 1 1 calc R . . . .
C21 C 0.4852(3) 0.3672(4) 0.54229(17) 0.0565(11) Uani 1 1 d . . . . .
H21 H 0.4456 0.3960 0.5199 0.068 Uiso 1 1 calc R . . . .
C22 C 0.5697(3) -0.2299(4) 0.63030(17) 0.0566(11) Uani 1 1 d . . . . .
C23 C 0.4445(3) 0.5006(4) 0.68255(16) 0.0528(10) Uani 1 1 d . . . . .
H23A H 0.4698 0.5306 0.6554 0.063 Uiso 1 1 calc R . . . .
H23B H 0.4818 0.5149 0.7099 0.063 Uiso 1 1 calc R . . . .
C24 C 0.3691(3) 0.5791(4) 0.68724(16) 0.0553(11) Uani 1 1 d . . . . .
H24A H 0.3436 0.5485 0.7143 0.066 Uiso 1 1 calc R . . . .
H24B H 0.3835 0.6697 0.6925 0.066 Uiso 1 1 calc R . . . .
C25 C 0.6012(3) 0.2867(5) 0.60692(19) 0.0616(12) Uani 1 1 d . . . . .
H25 H 0.6404 0.2600 0.6299 0.074 Uiso 1 1 calc R . . . .
C26 C 0.6192(3) 0.3002(5) 0.5613(2) 0.0667(14) Uani 1 1 d . . . . .
H26 H 0.6705 0.2820 0.5530 0.080 Uiso 1 1 calc R . . . .
C27 C 0.4703(2) -0.0700(4) 0.64307(14) 0.0493(10) Uani 1 1 d . . . . .
H27 H 0.4417 -0.0229 0.6637 0.059 Uiso 1 1 calc R . . . .
C28 C 0.2737(3) 0.6877(4) 0.57016(17) 0.0563(11) Uani 1 1 d . . . . .
C29 C 0.2929(2) 0.1241(4) 0.51743(15) 0.0487(10) Uani 1 1 d . . . . .
C30 C 0.5562(3) -0.2103(5) 0.58291(17) 0.0601(12) Uani 1 1 d . . . . .
H30 H 0.5854 -0.2572 0.5625 0.072 Uiso 1 1 calc R . . . .
C31 C 0.1650(3) 0.7038(6) 0.4919(2) 0.0709(15) Uani 1 1 d . . . . .
H31 H 0.1298 0.7099 0.4650 0.085 Uiso 1 1 calc R . . . .
C32 C 0.3565(3) 0.0444(4) 0.53345(15) 0.0503(10) Uani 1 1 d . . . . .
H32 H 0.3750 -0.0158 0.5128 0.060 Uiso 1 1 calc R . . . .
C33 C 0.4996(3) -0.1211(4) 0.56561(15) 0.0509(10) Uani 1 1 d . . . . .
H33 H 0.4907 -0.1094 0.5335 0.061 Uiso 1 1 calc R . . . .
C34 C 0.1189(3) 0.3737(5) 0.57349(19) 0.0626(12) Uani 1 1 d . . . . .
H34 H 0.1285 0.2971 0.5577 0.075 Uiso 1 1 calc R . . . .
C35 C 0.2210(4) 0.7908(5) 0.5633(2) 0.0755(16) Uani 1 1 d . . . . .
H35 H 0.2235 0.8573 0.5853 0.091 Uiso 1 1 calc R . . . .
C36 C 0.5604(3) 0.3410(5) 0.52847(18) 0.0634(12) Uani 1 1 d . . . . .
H36 H 0.5709 0.3509 0.4974 0.076 Uiso 1 1 calc R . . . .
C37 C 0.2132(3) 0.4945(6) 0.4631(2) 0.0760(15) Uani 1 1 d . . . . .
H37 H 0.2473 0.4239 0.4692 0.091 Uiso 1 1 calc R . . . .
C38 C 0.1645(3) 0.7998(6) 0.5250(3) 0.0814(18) Uani 1 1 d . . . . .
C39 C 0.5260(3) -0.1589(5) 0.66046(16) 0.0566(11) Uani 1 1 d . . . . .
H39 H 0.5346 -0.1719 0.6926 0.068 Uiso 1 1 calc R . . . .
C40 C 0.1785(3) 0.1604(5) 0.45688(17) 0.0671(13) Uani 1 1 d . . . . .
H40 H 0.1574 0.2175 0.4777 0.081 Uiso 1 1 calc R . . . .
C41 C 0.0897(3) 0.5962(5) 0.6189(2) 0.0717(14) Uani 1 1 d . . . . .
H41 H 0.0813 0.6740 0.6343 0.086 Uiso 1 1 calc R . . . .
C42 C 0.2405(4) -0.0016(6) 0.39397(19) 0.0876(19) Uani 1 1 d . . . . .
H42 H 0.2622 -0.0562 0.3725 0.105 Uiso 1 1 calc R . . . .
C43 C 0.0437(3) 0.4277(6) 0.5671(2) 0.0782(16) Uani 1 1 d . . . . .
H43 H 0.0038 0.3893 0.5471 0.094 Uiso 1 1 calc R . . . .
C44 C 0.0290(3) 0.5400(6) 0.5910(2) 0.0874(18) Uani 1 1 d . . . . .
H44 H -0.0218 0.5773 0.5882 0.105 Uiso 1 1 calc R . . . .
C45 C 0.1678(4) 0.0573(7) 0.38260(19) 0.0884(19) Uani 1 1 d . . . . .
C46 C 0.1364(3) 0.1390(6) 0.4142(2) 0.0836(17) Uani 1 1 d . . . . .
H46 H 0.0872 0.1796 0.4067 0.100 Uiso 1 1 calc R . . . .
C47 C 0.6763(4) -0.3778(6) 0.6228(3) 0.101(2) Uani 1 1 d . . . . .
H47A H 0.6460 -0.4227 0.5978 0.152 Uiso 1 1 calc GR . . . .
H47B H 0.7089 -0.4391 0.6412 0.152 Uiso 1 1 calc GR . . . .
H47C H 0.7101 -0.3140 0.6100 0.152 Uiso 1 1 calc GR . . . .
C48 C 0.1025(5) 0.9079(7) 0.5211(3) 0.133(3) Uani 1 1 d . . . . .
H48A H 0.0885 0.9278 0.4887 0.159 Uiso 1 1 calc GR . . . .
H48B H 0.1243 0.9841 0.5369 0.159 Uiso 1 1 calc GR . . . .
H48C H 0.0555 0.8802 0.5352 0.159 Uiso 1 1 calc GR . . . .
C49 C 0.0541(6) 0.0753(12) 0.3284(3) 0.184(4) Uani 1 1 d . U . . .
H49A H 0.0343 0.0450 0.2979 0.275 Uiso 1 1 calc GR . . . .
H49B H 0.0553 0.1687 0.3286 0.275 Uiso 1 1 calc GR . . . .
H49C H 0.0194 0.0452 0.3510 0.275 Uiso 1 1 calc GR . . . .
O9 O 0.6102(5) -0.0302(12) 0.7679(3) 0.241(3) Uani 1 1 d . U . . .
O10 O 0.7482(6) -0.1635(12) 0.8012(4) 0.245(3) Uani 1 1 d . U . . .
C50 C 0.6872(9) -0.0184(19) 0.7469(5) 0.245(3) Uani 1 1 d . U . . .
H50A H 0.6772 -0.0016 0.7137 0.294 Uiso 1 1 calc R . . . .
H50B H 0.7174 0.0543 0.7610 0.294 Uiso 1 1 calc R . . . .
C51 C 0.7329(9) -0.1353(18) 0.7541(5) 0.246(3) Uani 1 1 d . U . . .
H51A H 0.7038 -0.2070 0.7386 0.295 Uiso 1 1 calc R . . . .
H51B H 0.7834 -0.1258 0.7402 0.295 Uiso 1 1 calc R . . . .
C52 C 0.6734(9) -0.1747(18) 0.8224(5) 0.243(3) Uani 1 1 d . U . . .
H52A H 0.6435 -0.2485 0.8090 0.291 Uiso 1 1 calc R . . . .
H52B H 0.6844 -0.1901 0.8557 0.291 Uiso 1 1 calc R . . . .
C53 C 0.6260(8) -0.0584(18) 0.8152(5) 0.239(3) Uani 1 1 d . U . . .
H53A H 0.5758 -0.0695 0.8291 0.286 Uiso 1 1 calc R . . . .
H53B H 0.6544 0.0141 0.8306 0.286 Uiso 1 1 calc R . . . .

loop_
_atom_site_aniso_label
_atom_site_aniso_U_11
_atom_site_aniso_U_22
_atom_site_aniso_U_33
_atom_site_aniso_U_23
_atom_site_aniso_U_13
_atom_site_aniso_U_12
Dy1 0.03729(12) 0.04661(14) 0.03967(13) -0.00443(11) 0.00596(8) 0.00129(11)
O1 0.0437(15) 0.0534(17) 0.0493(16) -0.0003(14) 0.0127(12) 0.0021(13)
O2 0.0516(16) 0.0488(16) 0.0404(15) -0.0056(12) 0.0022(12) 0.0067(12)
O3 0.0490(15) 0.0600(18) 0.0448(16) 0.0049(14) 0.0091(12) 0.0066(14)
O4 0.0503(16) 0.0585(17) 0.0554(18) -0.0182(15) -0.0040(13) 0.0103(14)
O5 0.061(2) 0.066(2) 0.090(3) 0.0002(19) 0.0007(18) -0.0173(17)
O6 0.074(2) 0.090(3) 0.081(3) 0.013(2) 0.0021(19) 0.035(2)
O7 0.099(3) 0.132(4) 0.080(3) 0.004(3) -0.033(2) 0.013(3)
O8 0.138(4) 0.232(6) 0.084(3) -0.063(3) -0.066(3) 0.092(4)
N1 0.0467(18) 0.049(2) 0.0421(18) -0.0060(15) 0.0074(14) -0.0102(15)
N2 0.0529(19) 0.0438(18) 0.0468(19) -0.0025(15) 0.0164(16) -0.0055(15)
N3 0.0427(18) 0.051(2) 0.054(2) 0.0068(17) 0.0106(16) -0.0021(15)
N4 0.0403(17) 0.058(2) 0.0481(19) 0.0040(17) 0.0159(15) 0.0038(15)
C1 0.051(2) 0.053(2) 0.043(2) -0.0033(19) 0.0171(19) -0.0026(19)
C2 0.045(2) 0.047(2) 0.041(2) -0.0044(18) 0.0130(17) -0.0014(17)
C3 0.042(2) 0.043(2) 0.040(2) -0.0009(17) 0.0065(16) 0.0000(17)
C4 0.044(2) 0.056(2) 0.038(2) 0.0000(19) 0.0126(17) 0.0043(19)
C5 0.038(2) 0.046(2) 0.040(2) -0.0026(17) 0.0076(16) -0.0022(16)
C6 0.066(3) 0.064(3) 0.046(2) 0.006(2) 0.008(2) 0.005(2)
C7 0.048(2) 0.046(2) 0.056(3) 0.010(2) 0.0168(19) 0.0035(18)
C8 0.053(2) 0.057(3) 0.045(2) -0.005(2) -0.0006(19) 0.007(2)
C9 0.040(2) 0.054(3) 0.057(3) 0.012(2) 0.0156(19) 0.0028(19)
C10 0.047(2) 0.063(3) 0.037(2) -0.010(2) 0.0123(17) -0.007(2)
C11 0.058(3) 0.050(2) 0.056(3) -0.003(2) 0.023(2) 0.003(2)
C12 0.061(3) 0.064(3) 0.038(2) -0.006(2) 0.0057(19) -0.014(2)
C13 0.044(2) 0.066(3) 0.062(3) 0.012(2) 0.011(2) -0.001(2)
C14 0.070(3) 0.080(3) 0.057(3) -0.015(3) -0.015(2) 0.024(3)
C15 0.054(2) 0.059(3) 0.040(2) -0.0028(19) 0.0154(19) 0.002(2)
C16 0.039(2) 0.051(2) 0.056(2) 0.0010(19) 0.0129(18) -0.0007(17)
C17 0.053(2) 0.062(3) 0.057(3) -0.003(2) 0.006(2) -0.001(2)
C18 0.049(2) 0.068(3) 0.034(2) 0.000(2) 0.0043(17) -0.002(2)
C19 0.040(2) 0.066(3) 0.050(2) -0.005(2) 0.0038(18) -0.003(2)
C20 0.071(3) 0.051(3) 0.059(3) 0.000(2) 0.017(2) -0.017(2)
C21 0.053(3) 0.061(3) 0.058(3) 0.009(2) 0.017(2) 0.005(2)
C22 0.049(2) 0.056(3) 0.064(3) 0.009(2) -0.003(2) 0.007(2)
C23 0.051(2) 0.054(3) 0.052(3) -0.010(2) 0.0037(19) -0.013(2)
C24 0.062(3) 0.055(3) 0.050(3) -0.011(2) 0.010(2) -0.013(2)
C25 0.042(2) 0.065(3) 0.078(3) 0.008(3) 0.006(2) 0.002(2)
C26 0.052(3) 0.063(3) 0.090(4) 0.004(3) 0.033(3) 0.002(2)
C27 0.049(2) 0.056(3) 0.042(2) -0.0017(19) 0.0023(18) 0.005(2)
C28 0.059(3) 0.049(3) 0.064(3) 0.010(2) 0.022(2) -0.003(2)
C29 0.044(2) 0.054(2) 0.047(2) -0.0084(19) -0.0018(18) -0.0013(18)
C30 0.059(3) 0.068(3) 0.055(3) -0.005(2) 0.010(2) 0.019(2)
C31 0.048(3) 0.079(4) 0.086(4) 0.032(3) 0.012(2) 0.005(2)
C32 0.052(2) 0.055(3) 0.043(2) -0.0097(19) 0.0005(18) 0.011(2)
C33 0.055(2) 0.059(3) 0.040(2) -0.0050(19) 0.0070(18) 0.008(2)
C34 0.047(2) 0.063(3) 0.078(3) 0.000(2) 0.010(2) -0.004(2)
C35 0.096(4) 0.055(3) 0.082(4) 0.019(3) 0.042(3) 0.006(3)
C36 0.065(3) 0.063(3) 0.065(3) 0.005(3) 0.027(2) 0.001(2)
C37 0.065(3) 0.089(4) 0.072(4) 0.016(3) -0.003(3) 0.004(3)
C38 0.073(4) 0.069(4) 0.107(5) 0.034(3) 0.036(3) 0.018(3)
C39 0.058(3) 0.070(3) 0.042(2) -0.001(2) 0.0022(19) 0.004(2)
C40 0.065(3) 0.079(3) 0.055(3) -0.016(3) -0.009(2) 0.017(3)
C41 0.059(3) 0.062(3) 0.095(4) 0.003(3) 0.013(3) 0.012(2)
C42 0.093(4) 0.106(4) 0.059(3) -0.022(3) -0.020(3) 0.039(4)
C43 0.047(3) 0.085(4) 0.101(4) -0.002(3) -0.001(3) -0.002(3)
C44 0.055(3) 0.085(4) 0.122(5) 0.009(4) 0.009(3) 0.018(3)
C45 0.090(4) 0.113(5) 0.056(3) -0.016(3) -0.029(3) 0.030(4)
C46 0.071(3) 0.110(5) 0.065(3) -0.008(3) -0.018(3) 0.031(3)
C47 0.093(4) 0.093(4) 0.116(5) 0.004(4) 0.001(4) 0.047(4)
C48 0.125(6) 0.097(5) 0.187(9) 0.055(5) 0.067(6) 0.055(5)
C49 0.154(6) 0.270(8) 0.109(5) -0.069(5) -0.083(5) 0.099(6)
O9 0.158(5) 0.395(8) 0.161(5) -0.017(6) -0.038(4) 0.029(5)
O10 0.161(5) 0.390(8) 0.174(5) -0.025(6) -0.030(5) 0.035(5)
C50 0.163(5) 0.396(8) 0.167(5) -0.015(6) -0.031(5) 0.026(6)
C51 0.165(5) 0.395(9) 0.172(5) -0.023(6) -0.026(5) 0.032(5)
C52 0.161(5) 0.389(8) 0.170(5) -0.021(6) -0.029(5) 0.029(6)
C53 0.154(5) 0.393(8) 0.160(5) -0.019(6) -0.037(5) 0.028(6)

loop_
_atom_type_symbol
_atom_type_description
_atom_type_scat_dispersion_real
_atom_type_scat_dispersion_imag
_atom_type_scat_source
C C 0.0181 0.0091 'International Tables Vol C Tables 4.2.6.8 and 6.1.1.4'
H H 0.0000 0.0000 'International Tables Vol C Tables 4.2.6.8 and 6.1.1.4'
Dy Dy -9.8046 9.8477 'International Tables Vol C Tables 4.2.6.8 and 6.1.1.4'
N N 0.0311 0.0180 'International Tables Vol C Tables 4.2.6.8 and 6.1.1.4'
O O 0.0492 0.0322 'International Tables Vol C Tables 4.2.6.8 and 6.1.1.4'

loop_
_geom_angle_atom_site_label_1
_geom_angle_atom_site_label_2
_geom_angle_atom_site_label_3
_geom_angle
_geom_angle_site_symmetry_1
_geom_angle_site_symmetry_3
_geom_angle_publ_flag
O1 Dy1 O2 78.61(10) . . ?
O1 Dy1 O3 151.05(10) . . ?
O1 Dy1 O4 103.92(11) . . ?
O1 Dy1 N1 74.10(10) . . ?
O1 Dy1 N2 89.20(10) . . ?
O1 Dy1 N3 74.30(10) . . ?
O1 Dy1 N4 131.40(10) . . ?
O2 Dy1 O4 71.89(10) . . ?
O2 Dy1 N1 77.74(10) . . ?
O2 Dy1 N2 146.47(10) . . ?
O2 Dy1 N3 136.09(11) . . ?
O2 Dy1 N4 69.88(10) . . ?
O3 Dy1 O2 127.60(10) . . ?
O3 Dy1 O4 77.52(11) . . ?
O3 Dy1 N1 119.33(10) . . ?
O3 Dy1 N2 74.31(10) . . ?
O3 Dy1 N3 77.36(10) . . ?
O3 Dy1 N4 75.22(10) . . ?
O4 Dy1 N1 149.24(10) . . ?
O4 Dy1 N2 141.65(11) . . ?
O4 Dy1 N3 81.85(11) . . ?
O4 Dy1 N4 100.32(11) . . ?
N1 Dy1 N2 68.87(11) . . ?
N3 Dy1 N1 125.15(11) . . ?
N3 Dy1 N2 67.06(11) . . ?
N3 Dy1 N4 151.27(11) . . ?
N4 Dy1 N1 63.88(11) . . ?
N4 Dy1 N2 97.09(11) . . ?
C4 O1 Dy1 125.9(2) . . ?
C3 O2 Dy1 135.1(2) . . ?
C9 O3 Dy1 128.5(2) . . ?
C29 O4 Dy1 133.2(3) . . ?
C22 O6 C47 117.6(4) . . ?
C45 O8 C49 117.5(6) . . ?
C12 N1 Dy1 115.2(2) . . ?
C19 N1 Dy1 108.7(2) . . ?
C19 N1 C12 108.2(3) . . ?
C23 N1 Dy1 105.8(2) . . ?
C23 N1 C12 109.7(3) . . ?
C23 N1 C19 109.0(3) . . ?
C11 N2 Dy1 108.1(2) . . ?
C11 N2 C20 109.9(3) . . ?
C11 N2 C24 109.5(3) . . ?
C20 N2 Dy1 111.8(2) . . ?
C24 N2 Dy1 110.7(2) . . ?
C24 N2 C20 106.9(3) . . ?
C7 N3 Dy1 119.5(3) . . ?
C34 N3 Dy1 122.5(3) . . ?
C34 N3 C7 117.6(4) . . ?
C16 N4 Dy1 118.3(3) . . ?
C16 N4 C21 118.6(3) . . ?
C21 N4 Dy1 120.8(3) . . ?
C15 C1 C2 122.4(4) . . ?
C1 C2 C17 119.8(4) . . ?
C4 C2 C1 120.7(4) . . ?
C4 C2 C17 119.5(4) . . ?
O2 C3 C5 115.8(3) . . ?
O2 C3 C32 123.3(4) . . ?
C32 C3 C5 121.0(3) . . ?
O1 C4 C2 123.3(4) . . ?
O1 C4 C10 119.5(4) . . ?
C2 C4 C10 117.2(4) . . ?
C27 C5 C3 118.8(3) . . ?
C27 C5 C33 117.3(4) . . ?
C33 C5 C3 124.0(4) . . ?
N3 C7 C11 117.7(4) . . ?
N3 C7 C41 121.9(4) . . ?
C41 C7 C11 120.2(4) . . ?
C14 C8 C29 122.8(4) . . ?
C40 C8 C14 116.9(4) . . ?
C40 C8 C29 120.3(4) . . ?
O3 C9 C13 123.0(4) . . ?
O3 C9 C28 119.7(4) . . ?
C28 C9 C13 117.4(4) . . ?
C4 C10 C12 118.0(4) . . ?
C18 C10 C4 119.3(4) . . ?
C18 C10 C12 122.5(4) . . ?
N2 C11 C7 114.4(3) . . ?
C10 C12 N1 115.9(3) . . ?
C9 C13 C37 119.4(4) . . ?
C31 C13 C9 120.1(5) . . ?
C31 C13 C37 120.5(5) . . ?
C42 C14 C8 121.3(5) . . ?
C1 C15 C6 122.0(4) . . ?
C1 C15 C18 117.1(4) . . ?
C18 C15 C6 120.9(4) . . ?
N4 C16 C19 118.3(3) . . ?
N4 C16 C25 121.5(4) . . ?
C25 C16 C19 120.1(4) . . ?
O5 C17 C2 125.7(5) . . ?
C10 C18 C15 123.3(4) . . ?
N1 C19 C16 113.8(4) . . ?
C28 C20 N2 113.8(4) . . ?
N4 C21 C36 123.0(5) . . ?
O6 C22 C30 125.1(4) . . ?
O6 C22 C39 115.5(4) . . ?
C30 C22 C39 119.4(4) . . ?
N1 C23 C24 112.1(3) . . ?
N2 C24 C23 112.6(3) . . ?
C26 C25 C16 119.4(5) . . ?
C36 C26 C25 118.8(4) . . ?
C39 C27 C5 121.6(4) . . ?
C9 C28 C20 118.0(4) . . ?
C35 C28 C9 120.1(5) . . ?
C35 C28 C20 121.8(5) . . ?
O4 C29 C8 116.4(4) . . ?
O4 C29 C32 124.2(4) . . ?
C32 C29 C8 119.4(4) . . ?
C22 C30 C33 120.1(4) . . ?
C38 C31 C13 122.1(5) . . ?
C29 C32 C3 123.9(4) . . ?
C30 C33 C5 121.4(4) . . ?
N3 C34 C43 123.6(5) . . ?
C28 C35 C38 123.1(6) . . ?
C26 C36 C21 118.8(5) . . ?
O7 C37 C13 126.4(5) . . ?
C31 C38 C35 117.1(5) . . ?
C31 C38 C48 121.4(7) . . ?
C35 C38 C48 121.4(7) . . ?
C27 C39 C22 120.2(4) . . ?
C46 C40 C8 122.5(5) . . ?
C44 C41 C7 119.2(5) . . ?
C45 C42 C14 120.2(5) . . ?
C34 C43 C44 118.4(5) . . ?
C41 C44 C43 119.4(5) . . ?
O8 C45 C42 115.6(5) . . ?
O8 C45 C46 124.7(5) . . ?
C42 C45 C46 119.7(5) . . ?
C45 C46 C40 119.3(5) . . ?
C53 O9 C50 108.5(10) . . ?
C51 O10 C52 109.7(11) . . ?
C51 C50 O9 110.4(16) . . ?
O10 C51 C50 111.4(14) . . ?
C53 C52 O10 111.2(15) . . ?
O9 C53 C52 111.7(14) . . ?

loop_
_geom_bond_atom_site_label_1
_geom_bond_atom_site_label_2
_geom_bond_distance
_geom_bond_site_symmetry_2
_geom_bond_publ_flag
Dy1 O1 2.249(3) . ?
Dy1 O2 2.298(3) . ?
Dy1 O3 2.277(3) . ?
Dy1 O4 2.328(3) . ?
Dy1 N1 2.647(3) . ?
Dy1 N2 2.662(3) . ?
Dy1 N3 2.521(3) . ?
Dy1 N4 2.574(3) . ?
O1 C4 1.309(5) . ?
O2 C3 1.267(4) . ?
O3 C9 1.308(5) . ?
O4 C29 1.276(5) . ?
O5 C17 1.212(5) . ?
O6 C22 1.363(5) . ?
O6 C47 1.407(7) . ?
O7 C37 1.229(6) . ?
O8 C45 1.363(6) . ?
O8 C49 1.395(9) . ?
N1 C12 1.492(5) . ?
N1 C19 1.478(5) . ?
N1 C23 1.476(5) . ?
N2 C11 1.480(5) . ?
N2 C20 1.502(5) . ?
N2 C24 1.488(6) . ?
N3 C7 1.352(5) . ?
N3 C34 1.328(6) . ?
N4 C16 1.326(5) . ?
N4 C21 1.335(5) . ?
C1 C2 1.407(6) . ?
C1 C15 1.364(6) . ?
C2 C4 1.405(6) . ?
C2 C17 1.459(6) . ?
C3 C5 1.481(5) . ?
C3 C32 1.399(6) . ?
C4 C10 1.435(6) . ?
C5 C27 1.391(6) . ?
C5 C33 1.395(5) . ?
C6 C15 1.510(6) . ?
C7 C11 1.501(6) . ?
C7 C41 1.382(6) . ?
C8 C14 1.386(6) . ?
C8 C29 1.500(6) . ?
C8 C40 1.378(6) . ?
C9 C13 1.414(6) . ?
C9 C28 1.408(6) . ?
C10 C12 1.487(6) . ?
C10 C18 1.383(6) . ?
C13 C31 1.410(7) . ?
C13 C37 1.429(8) . ?
C14 C42 1.381(7) . ?
C15 C18 1.401(6) . ?
C16 C19 1.495(6) . ?
C16 C25 1.395(6) . ?
C20 C28 1.484(7) . ?
C21 C36 1.379(6) . ?
C22 C30 1.375(7) . ?
C22 C39 1.389(6) . ?
C23 C24 1.515(6) . ?
C25 C26 1.378(7) . ?
C26 C36 1.367(7) . ?
C27 C39 1.367(6) . ?
C28 C35 1.381(7) . ?
C29 C32 1.389(6) . ?
C30 C33 1.378(6) . ?
C31 C38 1.370(9) . ?
C34 C43 1.372(7) . ?
C35 C38 1.389(9) . ?
C38 C48 1.517(8) . ?
C40 C46 1.378(7) . ?
C41 C44 1.364(8) . ?
C42 C45 1.373(8) . ?
C43 C44 1.376(8) . ?
C45 C46 1.373(8) . ?
O9 C50 1.476(16) . ?
O9 C53 1.390(14) . ?
O10 C51 1.387(16) . ?
O10 C52 1.444(16) . ?
C50 C51 1.429(19) . ?
C52 C53 1.439(19) . ?
